data_7047292
loop_
_publ_author_name
'Proch\'azkov\'a, So\<na'
'Kub\'i\<cek, Vojt\<ech'
'Kotek, Jan'
'V\'agner, Adrienn'
'Notni, Johannes'
'Hermann, Petr'

_publ_section_title
;
 Lanthanide(iii) complexes of monophosphinate/monophosphonate
 DOTA-analogues: effects of the substituents on the formation rate and
 radiolabelling yield.
;
_journal_issue 37
_journal_name_full 'Dalton transactions (Cambridge, England : 2003)'
_journal_page_first 13006
_journal_page_last 13015
_journal_paper_doi 10.1039/c8dt02608d
_journal_volume 47
_journal_year 2018
_chemical_compound_source 'synthesized by the authors'
_chemical_formula_moiety 'C15 H31 N4 O8 P, C4 H8 O, 2(Cl), 3(H2 O)'
_chemical_formula_sum 'C19 H45 Cl2 N4 O12 P'
_chemical_formula_weight 623.46
_space_group_crystal_system monoclinic
_space_group_IT_number 15
_space_group_name_Hall '-C 2yc'
_space_group_name_H-M_alt 'C 1 2/c 1'
_symmetry_space_group_name_Hall '-C 2yc'
_symmetry_space_group_name_H-M 'C 1 2/c 1'
_atom_sites_solution_hydrogens mixed
_atom_sites_solution_primary direct
_atom_sites_solution_secondary difmap
_audit_creation_method SHELXL-2014/7
_audit_update_record
;
2018-08-03 deposited with the CCDC.
2018-08-14 downloaded from the CCDC.
;
_cell_angle_alpha 90
_cell_angle_beta 96.4613(8)
_cell_angle_gamma 90
_cell_formula_units_Z 8
_cell_length_a 22.0543(3)
_cell_length_b 11.19790(10)
_cell_length_c 24.5815(4)
_cell_measurement_reflns_used 37600
_cell_measurement_temperature 150(1)
_cell_measurement_theta_max 27.48
_cell_measurement_theta_min 1.00
_cell_volume 6032.13(14)
_computing_cell_refinement 'COLLECT and DENZO'
_computing_data_collection 'COLLECT (Hooft, 1998) and DENZO (Otwinowski & Minor, 1997)'
_computing_data_reduction 'COLLECT and DENZO'
_computing_molecular_graphics 'Mercury 3.10 (CCDC, 2017)'
_computing_publication_material 'SHELXL-2014/7 (Sheldrick, 2014)'
_computing_structure_refinement 'SHELXL-2014/7 (Sheldrick, 2014)'
_computing_structure_solution 'SIR92 (Altomare et al., 1994)'
_diffrn_ambient_temperature 150(1)
_diffrn_detector_area_resol_mean 9.091
_diffrn_measured_fraction_theta_full 0.998
_diffrn_measured_fraction_theta_max 0.997
_diffrn_measurement_device_type 'Nonius KappaCCD area detector'
_diffrn_measurement_method '\f and \w scans to fill the Ewald sphere'
_diffrn_radiation_monochromator graphite
_diffrn_radiation_source 'fine-focus sealed tube'
_diffrn_radiation_type MoK\a
_diffrn_radiation_wavelength 0.71073
_diffrn_reflns_av_R_equivalents 0.0000
_diffrn_reflns_av_unetI/netI 0.0377
_diffrn_reflns_Laue_measured_fraction_full 0.998
_diffrn_reflns_Laue_measured_fraction_max 0.997
_diffrn_reflns_number 6889
_diffrn_reflns_point_group_measured_fraction_full 0.998
_diffrn_reflns_point_group_measured_fraction_max 0.997
_diffrn_reflns_theta_full 25.241
_diffrn_reflns_theta_max 27.494
_diffrn_reflns_theta_min 2.245
_exptl_absorpt_coefficient_mu 0.329
_exptl_absorpt_correction_type none
_exptl_crystal_colour colourless
_exptl_crystal_density_diffrn 1.373
_exptl_crystal_description prism
_exptl_crystal_F_000 2656
_exptl_crystal_size_max 0.30
_exptl_crystal_size_mid 0.25
_exptl_crystal_size_min 0.20
_refine_diff_density_max 0.474
_refine_diff_density_min -0.523
_refine_diff_density_rms 0.089
_refine_ls_extinction_method none
_refine_ls_goodness_of_fit_ref 1.078
_refine_ls_hydrogen_treatment mixed
_refine_ls_matrix_type full
_refine_ls_number_parameters 432
_refine_ls_number_reflns 6889
_refine_ls_number_restraints 0
_refine_ls_restrained_S_all 1.078
_refine_ls_R_factor_all 0.0650
_refine_ls_R_factor_gt 0.0466
_refine_ls_shift/su_max 0.001
_refine_ls_shift/su_mean 0.000
_refine_ls_structure_factor_coef Fsqd
_refine_ls_weighting_details 'w=1/[\s^2^(Fo^2^)+(0.0818P)^2^+7.5786P] where P=(Fo^2^+2Fc^2^)/3'
_refine_ls_weighting_scheme calc
_refine_ls_wR_factor_gt 0.1291
_refine_ls_wR_factor_ref 0.1449
_reflns_Friedel_coverage 0.000
_reflns_number_gt 5601
_reflns_number_total 6889
_reflns_threshold_expression 'I > 2\s(I)'
_cod_data_source_file c8dt02608d2.cif
_cod_data_source_block do3aph
_cod_depositor_comments 'Adding full bibliography for 7047290--7047292.cif.'
_cod_database_code 7047292
_shelx_shelxl_version_number 2014/7
_shelx_space_group_comment
;
The symmetry employed for this shelxl refinement is uniquely defined
by the following loop, which should always be used as a source of
symmetry information in preference to the above space-group names.
They are only intended as comments.
;

loop_
_space_group_symop_operation_xyz
'x, y, z'
'-x, y, -z+1/2'
'x+1/2, y+1/2, z'
'-x+1/2, y+1/2, -z+1/2'
'-x, -y, -z'
'x, -y, z-1/2'
'-x+1/2, -y+1/2, -z'
'x+1/2, -y+1/2, z-1/2'

loop_
_atom_site_label
_atom_site_type_symbol
_atom_site_fract_x
_atom_site_fract_y
_atom_site_fract_z
_atom_site_U_iso_or_equiv
_atom_site_adp_type
_atom_site_occupancy
_atom_site_site_symmetry_order
_atom_site_calc_flag
_atom_site_refinement_flags_posn
_atom_site_refinement_flags_adp
_atom_site_refinement_flags_occupancy
_atom_site_disorder_assembly
_atom_site_disorder_group
N1 N 0.83300(8) 0.19175(15) 0.63041(7) 0.0186(3) Uani 1 1 d . . . . .
C2 C 0.86070(10) 0.21976(18) 0.68653(8) 0.0219(4) Uani 1 1 d . . . . .
H21 H 0.8294 0.2502 0.7076 0.026 Uiso 1 1 calc R U . . .
H22 H 0.8911 0.2819 0.6849 0.026 Uiso 1 1 calc R U . . .
C3 C 0.89044(9) 0.11209(18) 0.71545(8) 0.0216(4) Uani 1 1 d . . . . .
H31 H 0.9224 0.0826 0.6949 0.026 Uiso 1 1 calc R U . . .
H32 H 0.9092 0.1357 0.7515 0.026 Uiso 1 1 calc R U . . .
N4 N 0.84518(8) 0.01348(15) 0.72141(7) 0.0192(4) Uani 1 1 d . . . . .
H41 H 0.8239(12) 0.004(2) 0.6919(11) 0.023(6) Uiso 1 1 d . . . . .
C5 C 0.87703(10) -0.10450(18) 0.73406(8) 0.0212(4) Uani 1 1 d . . . . .
H51 H 0.8491 -0.1597 0.7487 0.025 Uiso 1 1 calc R U . . .
H52 H 0.9116 -0.0926 0.7616 0.025 Uiso 1 1 calc R U . . .
C6 C 0.89897(9) -0.15744(19) 0.68285(8) 0.0215(4) Uani 1 1 d . . . . .
H61 H 0.9322 -0.1092 0.6721 0.026 Uiso 1 1 calc R U . . .
H62 H 0.9146 -0.2373 0.6909 0.026 Uiso 1 1 calc R U . . .
N7 N 0.84991(7) -0.16317(15) 0.63714(7) 0.0190(3) Uani 1 1 d . . . . .
C8 C 0.87532(9) -0.18675(18) 0.58502(8) 0.0209(4) Uani 1 1 d . . . . .
H81 H 0.8452 -0.2282 0.5601 0.025 Uiso 1 1 calc R U . . .
H82 H 0.9108 -0.2380 0.5919 0.025 Uiso 1 1 calc R U . . .
C9 C 0.89331(9) -0.07175(18) 0.55874(8) 0.0208(4) Uani 1 1 d . . . . .
H91 H 0.9235 -0.0304 0.5837 0.025 Uiso 1 1 calc R U . . .
H92 H 0.9117 -0.0902 0.5257 0.025 Uiso 1 1 calc R U . . .
N10 N 0.83886(8) 0.00888(15) 0.54458(7) 0.0183(3) Uani 1 1 d . . . . .
H101 H 0.8167(12) 0.007(2) 0.5734(11) 0.027(6) Uiso 1 1 d . . . . .
C11 C 0.85931(9) 0.13627(18) 0.53752(8) 0.0209(4) Uani 1 1 d . . . . .
H111 H 0.8258 0.1818 0.5188 0.025 Uiso 1 1 calc R U . . .
H112 H 0.8926 0.1371 0.5149 0.025 Uiso 1 1 calc R U . . .
C12 C 0.88018(9) 0.19505(18) 0.59223(8) 0.0210(4) Uani 1 1 d . . . . .
H121 H 0.9165 0.1547 0.6089 0.025 Uiso 1 1 calc R U . . .
H122 H 0.8909 0.2775 0.5860 0.025 Uiso 1 1 calc R U . . .
C20 C 0.78445(10) 0.27838(18) 0.61320(8) 0.0223(4) Uani 1 1 d . . . . .
H201 H 0.7765 0.2777 0.5736 0.027 Uiso 1 1 calc R U . . .
H202 H 0.7984 0.3578 0.6243 0.027 Uiso 1 1 calc R U . . .
P1 P 0.71442(2) 0.24699(5) 0.64188(2) 0.02317(15) Uani 1 1 d . . . . .
H1 H 0.6936(11) 0.143(2) 0.6209(10) 0.025(6) Uiso 1 1 d . . . . .
O11 O 0.67210(8) 0.34516(16) 0.61308(7) 0.0354(4) Uani 1 1 d . . . . .
H11 H 0.632(2) 0.334(4) 0.6157(17) 0.082(13) Uiso 1 1 d . . . . .
O12 O 0.71985(7) 0.24486(14) 0.70253(6) 0.0283(4) Uani 1 1 d . . . . .
C30 C 0.80163(10) 0.04035(19) 0.76229(8) 0.0220(4) Uani 1 1 d . . . . .
H301 H 0.7991 0.1259 0.7677 0.026 Uiso 1 1 calc R U . . .
H302 H 0.8157 0.0037 0.7972 0.026 Uiso 1 1 calc R U . . .
C31 C 0.73958(10) -0.00884(18) 0.74072(9) 0.0232(4) Uani 1 1 d . . . . .
O311 O 0.69951(7) 0.00150(14) 0.77620(6) 0.0266(3) Uani 1 1 d . . . . .
H311 H 0.6624(18) -0.018(3) 0.7594(16) 0.066(11) Uiso 1 1 d . . . . .
O312 O 0.72944(7) -0.04918(15) 0.69505(6) 0.0291(4) Uani 1 1 d . . . . .
C40 C 0.80447(10) -0.25360(18) 0.64746(9) 0.0218(4) Uani 1 1 d . . . . .
H401 H 0.7972 -0.2498 0.6856 0.026 Uiso 1 1 calc R U . . .
H402 H 0.8205 -0.3322 0.6408 0.026 Uiso 1 1 calc R U . . .
C41 C 0.74486(10) -0.23653(19) 0.61184(9) 0.0230(4) Uani 1 1 d . . . . .
O411 O 0.70322(8) -0.31082(16) 0.62668(7) 0.0315(4) Uani 1 1 d . . . . .
H411 H 0.6724(15) -0.300(3) 0.6086(14) 0.049(10) Uiso 1 1 d . . . . .
O412 O 0.73639(7) -0.16646(15) 0.57461(7) 0.0318(4) Uani 1 1 d . . . . .
C50 C 0.79912(9) -0.03406(18) 0.49492(8) 0.0206(4) Uani 1 1 d . . . . .
H501 H 0.7989 -0.1207 0.4944 0.025 Uiso 1 1 calc R U . . .
H502 H 0.8155 -0.0063 0.4622 0.025 Uiso 1 1 calc R U . . .
C51 C 0.73451(9) 0.01177(18) 0.49519(8) 0.0206(4) Uani 1 1 d . . . . .
O511 O 0.69637(7) -0.04683(14) 0.45992(6) 0.0257(3) Uani 1 1 d . . . . .
H511 H 0.6586(14) -0.026(2) 0.4642(12) 0.035(7) Uiso 1 1 d . . . . .
O512 O 0.72140(7) 0.09401(14) 0.52318(6) 0.0275(3) Uani 1 1 d . . . . .
Cl1 Cl 0.52475(2) 0.55474(5) 0.65536(2) 0.02783(15) Uani 1 1 d . . . . .
Cl2 Cl 0.50567(3) 0.20749(5) 0.50749(2) 0.03339(16) Uani 1 1 d . . . . .
O1A O 0.58858(8) -0.03255(17) 0.72887(7) 0.0387(4) Uani 1 1 d . . . . .
C2A C 0.5800(4) 0.0753(6) 0.6881(3) 0.0358(16) Uani 0.447(8) 1 d . . P A 1
H2A1 H 0.5473 0.1276 0.6967 0.043 Uiso 0.447(8) 1 calc R U P A 1
H2A2 H 0.6173 0.1212 0.6882 0.043 Uiso 0.447(8) 1 calc R U P A 1
C3A C 0.5638(4) 0.0122(8) 0.6342(3) 0.052(2) Uani 0.447(8) 1 d . . P A 1
H3A1 H 0.6001 -0.0150 0.6190 0.063 Uiso 0.447(8) 1 calc R U P A 1
H3A2 H 0.5404 0.0637 0.6079 0.063 Uiso 0.447(8) 1 calc R U P A 1
C4A C 0.5258(4) -0.0919(8) 0.6503(4) 0.0422(19) Uani 0.447(8) 1 d . . P A 1
H4A1 H 0.4849 -0.0671 0.6560 0.051 Uiso 0.447(8) 1 calc R U P A 1
H4A2 H 0.5236 -0.1551 0.6231 0.051 Uiso 0.447(8) 1 calc R U P A 1
C5A C 0.5619(5) -0.1292(9) 0.7025(4) 0.041(2) Uani 0.447(8) 1 d . . P A 1
H5A1 H 0.5352 -0.1682 0.7259 0.049 Uiso 0.447(8) 1 calc R U P A 1
H5A2 H 0.5930 -0.1859 0.6948 0.049 Uiso 0.447(8) 1 calc R U P A 1
C2B C 0.5575(3) 0.0640(6) 0.7120(3) 0.0490(17) Uani 0.553(8) 1 d . . P A 2
H2B1 H 0.5853 0.1266 0.7032 0.059 Uiso 0.553(8) 1 calc R U P A 2
H2B2 H 0.5343 0.0931 0.7405 0.059 Uiso 0.553(8) 1 calc R U P A 2
C3B C 0.5148(3) 0.0309(5) 0.6615(2) 0.0499(18) Uani 0.553(8) 1 d . . P A 2
H3B1 H 0.4764 -0.0002 0.6712 0.060 Uiso 0.553(8) 1 calc R U P A 2
H3B2 H 0.5069 0.0985 0.6371 0.060 Uiso 0.553(8) 1 calc R U P A 2
C4B C 0.5514(5) -0.0643(9) 0.6366(3) 0.060(2) Uani 0.553(8) 1 d . . P A 2
H4B1 H 0.5250 -0.1180 0.6138 0.072 Uiso 0.553(8) 1 calc R U P A 2
H4B2 H 0.5806 -0.0291 0.6146 0.072 Uiso 0.553(8) 1 calc R U P A 2
C5B C 0.5824(4) -0.1273(8) 0.6839(4) 0.055(2) Uani 0.553(8) 1 d . . P A 2
H5B1 H 0.6221 -0.1558 0.6763 0.066 Uiso 0.553(8) 1 calc R U P A 2
H5B2 H 0.5583 -0.1945 0.6940 0.066 Uiso 0.553(8) 1 calc R U P A 2
O1W O 0.56048(8) 0.31123(18) 0.61787(9) 0.0404(4) Uani 1 1 d . . . . .
H1W1 H 0.5438(17) 0.384(4) 0.6265(16) 0.070(11) Uiso 1 1 d . . . . .
H1W2 H 0.5429(19) 0.290(4) 0.5822(19) 0.086(13) Uiso 1 1 d . . . . .
O2W O 0.58280(8) -0.00168(18) 0.46164(8) 0.0361(4) Uani 1 1 d . . . . .
H2W1 H 0.5697(17) 0.056(3) 0.4794(16) 0.066(11) Uiso 1 1 d . . . . .
H2W2 H 0.5597(17) -0.060(3) 0.4706(14) 0.058(10) Uiso 1 1 d . . . . .
O3W O 0.59780(8) -0.33147(19) 0.57004(8) 0.0357(4) Uani 1 1 d . . . . .
H3W1 H 0.5771(15) -0.287(3) 0.5553(13) 0.038(9) Uiso 1 1 d . . . . .
H3W2 H 0.572(2) -0.370(4) 0.5955(19) 0.094(14) Uiso 1 1 d . . . . .

loop_
_atom_site_aniso_label
_atom_site_aniso_U_11
_atom_site_aniso_U_22
_atom_site_aniso_U_33
_atom_site_aniso_U_23
_atom_site_aniso_U_13
_atom_site_aniso_U_12
N1 0.0207(8) 0.0195(8) 0.0156(8) 0.0014(6) 0.0017(6) 0.0009(7)
C2 0.0251(10) 0.0205(10) 0.0197(10) -0.0012(8) 0.0011(8) -0.0018(8)
C3 0.0213(10) 0.0230(10) 0.0203(10) 0.0010(8) 0.0016(8) -0.0021(8)
N4 0.0210(8) 0.0217(9) 0.0146(8) 0.0003(7) 0.0006(7) -0.0006(7)
C5 0.0252(10) 0.0213(10) 0.0163(9) 0.0027(8) -0.0006(8) -0.0001(8)
C6 0.0213(10) 0.0232(10) 0.0197(10) 0.0006(8) 0.0004(8) 0.0016(8)
N7 0.0204(8) 0.0208(8) 0.0158(8) -0.0005(6) 0.0026(6) -0.0015(7)
C8 0.0236(10) 0.0215(10) 0.0178(9) -0.0018(8) 0.0035(8) 0.0018(8)
C9 0.0192(9) 0.0239(10) 0.0197(10) -0.0017(8) 0.0038(8) 0.0016(8)
N10 0.0203(8) 0.0210(8) 0.0139(8) -0.0006(6) 0.0033(7) -0.0013(7)
C11 0.0247(10) 0.0208(10) 0.0179(9) 0.0027(8) 0.0049(8) -0.0024(8)
C12 0.0207(10) 0.0217(10) 0.0211(10) 0.0008(8) 0.0045(8) -0.0035(8)
C20 0.0270(10) 0.0205(10) 0.0195(10) 0.0009(8) 0.0029(8) 0.0032(8)
P1 0.0236(3) 0.0237(3) 0.0222(3) 0.0002(2) 0.0022(2) 0.0039(2)
O11 0.0274(9) 0.0393(10) 0.0395(10) 0.0102(8) 0.0037(7) 0.0101(7)
O12 0.0288(8) 0.0320(8) 0.0248(8) -0.0017(6) 0.0067(6) 0.0046(6)
C30 0.0257(10) 0.0248(10) 0.0162(9) -0.0020(8) 0.0054(8) -0.0010(8)
C31 0.0246(10) 0.0206(10) 0.0248(11) 0.0023(8) 0.0043(8) 0.0013(8)
O311 0.0246(8) 0.0315(8) 0.0246(8) -0.0017(6) 0.0072(6) -0.0009(6)
O312 0.0269(8) 0.0357(9) 0.0244(8) -0.0081(7) 0.0019(6) 0.0007(7)
C40 0.0264(10) 0.0194(10) 0.0195(10) 0.0017(8) 0.0027(8) -0.0034(8)
C41 0.0261(11) 0.0252(11) 0.0185(10) 0.0004(8) 0.0058(8) -0.0023(8)
O411 0.0269(9) 0.0397(10) 0.0268(8) 0.0073(7) -0.0014(7) -0.0107(7)
O412 0.0264(8) 0.0412(9) 0.0277(8) 0.0112(7) 0.0034(6) -0.0012(7)
C50 0.0234(10) 0.0228(10) 0.0153(9) -0.0024(8) 0.0015(8) -0.0018(8)
C51 0.0234(10) 0.0213(10) 0.0167(9) 0.0041(8) 0.0013(8) -0.0017(8)
O511 0.0206(8) 0.0296(8) 0.0258(8) -0.0058(6) -0.0018(6) -0.0017(6)
O512 0.0255(8) 0.0279(8) 0.0286(8) -0.0064(7) 0.0012(6) 0.0014(6)
Cl1 0.0223(3) 0.0345(3) 0.0263(3) -0.0009(2) 0.0014(2) -0.0008(2)
Cl2 0.0290(3) 0.0345(3) 0.0367(3) -0.0025(2) 0.0039(2) -0.0007(2)
O1A 0.0323(9) 0.0516(11) 0.0312(9) 0.0003(8) -0.0012(7) -0.0065(8)
C2A 0.038(4) 0.030(3) 0.039(4) 0.005(3) 0.005(3) 0.000(3)
C3A 0.073(5) 0.048(5) 0.031(4) 0.011(3) -0.012(3) -0.003(4)
C4A 0.044(5) 0.043(4) 0.037(4) 0.003(3) -0.007(3) 0.000(3)
C5A 0.049(6) 0.028(3) 0.041(5) 0.008(3) -0.011(3) -0.001(4)
C2B 0.048(4) 0.043(3) 0.053(4) -0.015(3) -0.009(3) 0.010(3)
C3B 0.054(3) 0.037(3) 0.054(3) 0.003(2) -0.015(3) 0.009(2)
C4B 0.076(6) 0.069(6) 0.034(4) -0.015(4) -0.003(4) 0.007(5)
C5B 0.049(5) 0.037(3) 0.074(7) -0.021(4) -0.015(4) 0.007(3)
O1W 0.0314(9) 0.0391(11) 0.0493(12) -0.0075(9) -0.0023(8) 0.0055(8)
O2W 0.0256(9) 0.0337(10) 0.0496(11) -0.0028(9) 0.0064(8) -0.0006(8)
O3W 0.0252(8) 0.0522(11) 0.0299(9) 0.0017(8) 0.0043(7) 0.0006(8)

loop_
_atom_type_symbol
_atom_type_description
_atom_type_scat_dispersion_real
_atom_type_scat_dispersion_imag
_atom_type_scat_source
C C 0.0033 0.0016 'International Tables Vol C Tables 4.2.6.8 and 6.1.1.4'
H H 0.0000 0.0000 'International Tables Vol C Tables 4.2.6.8 and 6.1.1.4'
N N 0.0061 0.0033 'International Tables Vol C Tables 4.2.6.8 and 6.1.1.4'
O O 0.0106 0.0060 'International Tables Vol C Tables 4.2.6.8 and 6.1.1.4'
P P 0.1023 0.0942 'International Tables Vol C Tables 4.2.6.8 and 6.1.1.4'
Cl Cl 0.1484 0.1585 'International Tables Vol C Tables 4.2.6.8 and 6.1.1.4'

loop_
_geom_angle_atom_site_label_1
_geom_angle_atom_site_label_2
_geom_angle_atom_site_label_3
_geom_angle
C20 N1 C12 110.04(16)
C20 N1 C2 109.84(16)
C12 N1 C2 109.92(16)
N1 C2 C3 112.44(16)
N1 C2 H21 109.1
C3 C2 H21 109.1
N1 C2 H22 109.1
C3 C2 H22 109.1
H21 C2 H22 107.8
N4 C3 C2 111.91(17)
N4 C3 H31 109.2
C2 C3 H31 109.2
N4 C3 H32 109.2
C2 C3 H32 109.2
H31 C3 H32 107.9
C30 N4 C3 113.59(16)
C30 N4 C5 110.85(15)
C3 N4 C5 111.27(16)
C30 N4 H41 105.8(18)
C3 N4 H41 109.0(17)
C5 N4 H41 106.0(17)
N4 C5 C6 110.76(16)
N4 C5 H51 109.5
C6 C5 H51 109.5
N4 C5 H52 109.5
C6 C5 H52 109.5
H51 C5 H52 108.1
N7 C6 C5 112.00(16)
N7 C6 H61 109.2
C5 C6 H61 109.2
N7 C6 H62 109.2
C5 C6 H62 109.2
H61 C6 H62 107.9
C40 N7 C6 110.86(16)
C40 N7 C8 111.07(16)
C6 N7 C8 110.59(16)
N7 C8 C9 111.16(16)
N7 C8 H81 109.4
C9 C8 H81 109.4
N7 C8 H82 109.4
C9 C8 H82 109.4
H81 C8 H82 108.0
N10 C9 C8 111.52(16)
N10 C9 H91 109.3
C8 C9 H91 109.3
N10 C9 H92 109.3
C8 C9 H92 109.3
H91 C9 H92 108.0
C50 N10 C9 111.86(15)
C50 N10 C11 111.32(15)
C9 N10 C11 110.51(15)
C50 N10 H101 108.1(16)
C9 N10 H101 106.8(16)
C11 N10 H101 108.1(16)
N10 C11 C12 111.80(16)
N10 C11 H111 109.3
C12 C11 H111 109.3
N10 C11 H112 109.3
C12 C11 H112 109.3
H111 C11 H112 107.9
N1 C12 C11 112.70(16)
N1 C12 H121 109.1
C11 C12 H121 109.1
N1 C12 H122 109.1
C11 C12 H122 109.1
H121 C12 H122 107.8
N1 C20 P1 112.75(14)
N1 C20 H201 109.0
P1 C20 H201 109.0
N1 C20 H202 109.0
P1 C20 H202 109.0
H201 C20 H202 107.8
O12 P1 O11 116.38(10)
O12 P1 C20 114.88(10)
O11 P1 C20 100.38(10)
O12 P1 H1 111.0(10)
O11 P1 H1 106.2(10)
C20 P1 H1 107.0(10)
P1 O11 H11 114(3)
N4 C30 C31 108.35(16)
N4 C30 H301 110.0
C31 C30 H301 110.0
N4 C30 H302 110.0
C31 C30 H302 110.0
H301 C30 H302 108.4
O312 C31 O311 125.6(2)
O312 C31 C30 121.79(19)
O311 C31 C30 112.59(18)
C31 O311 H311 109(2)
N7 C40 C41 112.34(17)
N7 C40 H401 109.1
C41 C40 H401 109.1
N7 C40 H402 109.1
C41 C40 H402 109.1
H401 C40 H402 107.9
O412 C41 O411 124.6(2)
O412 C41 C40 125.08(19)
O411 C41 C40 110.35(18)
C41 O411 H411 109(3)
N10 C50 C51 110.58(16)
N10 C50 H501 109.5
C51 C50 H501 109.5
N10 C50 H502 109.5
C51 C50 H502 109.5
H501 C50 H502 108.1
O512 C51 O511 125.6(2)
O512 C51 C50 123.23(19)
O511 C51 C50 111.13(17)
C51 O511 H511 109.3(18)
C2B O1A C5B 109.9(4)
C5A O1A C2A 107.1(5)
C3A C2A O1A 101.6(5)
C3A C2A H2A1 111.5
O1A C2A H2A1 111.5
C3A C2A H2A2 111.5
O1A C2A H2A2 111.5
H2A1 C2A H2A2 109.3
C2A C3A C4A 102.4(6)
C2A C3A H3A1 111.3
C4A C3A H3A1 111.3
C2A C3A H3A2 111.3
C4A C3A H3A2 111.3
H3A1 C3A H3A2 109.2
C5A C4A C3A 100.6(7)
C5A C4A H4A1 111.7
C3A C4A H4A1 111.7
C5A C4A H4A2 111.7
C3A C4A H4A2 111.7
H4A1 C4A H4A2 109.4
O1A C5A C4A 110.3(7)
O1A C5A H5A1 109.6
C4A C5A H5A1 109.6
O1A C5A H5A2 109.6
C4A C5A H5A2 109.6
H5A1 C5A H5A2 108.1
O1A C2B C3B 108.0(4)
O1A C2B H2B1 110.1
C3B C2B H2B1 110.1
O1A C2B H2B2 110.1
C3B C2B H2B2 110.1
H2B1 C2B H2B2 108.4
C4B C3B C2B 101.2(5)
C4B C3B H3B1 111.5
C2B C3B H3B1 111.5
C4B C3B H3B2 111.5
C2B C3B H3B2 111.5
H3B1 C3B H3B2 109.3
C5B C4B C3B 103.9(6)
C5B C4B H4B1 111.0
C3B C4B H4B1 111.0
C5B C4B H4B2 111.0
C3B C4B H4B2 111.0
H4B1 C4B H4B2 109.0
C4B C5B O1A 103.7(6)
C4B C5B H5B1 111.0
O1A C5B H5B1 111.0
C4B C5B H5B2 111.0
O1A C5B H5B2 111.0
H5B1 C5B H5B2 109.0
H1W1 O1W H1W2 107(3)
H2W1 O2W H2W2 101(3)
H3W1 O3W H3W2 103(3)

loop_
_geom_bond_atom_site_label_1
_geom_bond_atom_site_label_2
_geom_bond_distance
N1 C20 1.471(3)
N1 C12 1.478(3)
N1 C2 1.478(3)
C2 C3 1.511(3)
C2 H21 0.9700
C2 H22 0.9700
C3 N4 1.507(3)
C3 H31 0.9700
C3 H32 0.9700
N4 C30 1.497(3)
N4 C5 1.512(3)
N4 H41 0.83(3)
C5 C6 1.519(3)
C5 H51 0.9700
C5 H52 0.9700
C6 N7 1.471(3)
C6 H61 0.9700
C6 H62 0.9700
N7 C40 1.467(3)
N7 C8 1.479(3)
C8 C9 1.514(3)
C8 H81 0.9700
C8 H82 0.9700
C9 N10 1.511(3)
C9 H91 0.9700
C9 H92 0.9700
N10 C50 1.500(3)
N10 C11 1.512(3)
N10 H101 0.91(3)
C11 C12 1.521(3)
C11 H111 0.9700
C11 H112 0.9700
C12 H121 0.9700
C12 H122 0.9700
C20 P1 1.803(2)
C20 H201 0.9700
C20 H202 0.9700
P1 O12 1.4822(16)
P1 O11 1.5595(17)
P1 H1 1.34(2)
O11 H11 0.90(4)
C30 C31 1.515(3)
C30 H301 0.9700
C30 H302 0.9700
C31 O312 1.208(3)
C31 O311 1.315(3)
O311 H311 0.90(4)
C40 C41 1.508(3)
C40 H401 0.9700
C40 H402 0.9700
C41 O412 1.204(3)
C41 O411 1.321(3)
O411 H411 0.78(3)
C50 C51 1.515(3)
C50 H501 0.9700
C50 H502 0.9700
C51 O512 1.204(3)
C51 O511 1.314(3)
O511 H511 0.88(3)
O1A C2B 1.322(6)
O1A C5A 1.361(10)
O1A C5B 1.528(9)
O1A C2A 1.567(7)
C2A C3A 1.509(11)
C2A H2A1 0.9700
C2A H2A2 0.9700
C3A C4A 1.514(12)
C3A H3A1 0.9700
C3A H3A2 0.9700
C4A C5A 1.492(12)
C4A H4A1 0.9700
C4A H4A2 0.9700
C5A H5A1 0.9700
C5A H5A2 0.9700
C2B C3B 1.516(8)
C2B H2B1 0.9700
C2B H2B2 0.9700
C3B C4B 1.509(10)
C3B H3B1 0.9700
C3B H3B2 0.9700
C4B C5B 1.462(13)
C4B H4B1 0.9700
C4B H4B2 0.9700
C5B H5B1 0.9700
C5B H5B2 0.9700
O1W H1W1 0.93(4)
O1W H1W2 0.95(5)
O2W H2W1 0.85(4)
O2W H2W2 0.87(4)
O3W H3W1 0.74(3)
O3W H3W2 1.00(5)
